data_4332695
loop_
_publ_author_name
'Han, Hua'
'Elsmaili, Mona'
'Johnson, Samuel A.'

_publ_section_title
;
 Diligating Tripodal Amido-Phosphine Ligands:&#x00A0; the Effect of a
 Proximal Antipodal Early Transition Metal on Phosphine Donor Ability in a
 Building Block for Heterometallic Complexes
;
_journal_issue 18
_journal_name_full 'Inorganic Chemistry'
_journal_page_first 7435
_journal_page_last 7445
_journal_paper_doi 10.1021/ic060692d
_journal_volume 45
_journal_year 2006
_chemical_formula_sum 'C63 H84 Cl N8 O P2 Rh Ta2'
_chemical_formula_weight 1531.58
_chemical_name_systematic
;
 ?
;
_space_group_IT_number 176
_symmetry_cell_setting trigonal
_symmetry_space_group_name_Hall '-P 6c'
_symmetry_space_group_name_H-M 'P 63/m'
_atom_sites_solution_hydrogens geom
_atom_sites_solution_primary direct
_atom_sites_solution_secondary difmap
_audit_creation_method SHELXL-97
_cell_angle_alpha 90.00
_cell_angle_beta 90.00
_cell_angle_gamma 120.00
_cell_formula_units_Z 2
_cell_length_a 14.2228(8)
_cell_length_b 14.2228(8)
_cell_length_c 25.594(3)
_cell_measurement_temperature 173(2)
_cell_volume 4483.7(6)
_computing_structure_refinement 'SHELXL-97 (Sheldrick, 1997)'
_diffrn_ambient_temperature 173(2)
_diffrn_measured_fraction_theta_full 0.996
_diffrn_measured_fraction_theta_max 0.996
_diffrn_radiation_monochromator graphite
_diffrn_radiation_source 'fine-focus sealed tube'
_diffrn_radiation_type MoK\a
_diffrn_radiation_wavelength 0.71073
_diffrn_reflns_av_R_equivalents 0.0429
_diffrn_reflns_av_sigmaI/netI 0.0183
_diffrn_reflns_limit_h_max 18
_diffrn_reflns_limit_h_min -18
_diffrn_reflns_limit_k_max 18
_diffrn_reflns_limit_k_min -18
_diffrn_reflns_limit_l_max 33
_diffrn_reflns_limit_l_min -33
_diffrn_reflns_number 49687
_diffrn_reflns_theta_full 27.50
_diffrn_reflns_theta_max 27.50
_diffrn_reflns_theta_min 1.59
_exptl_absorpt_coefficient_mu 2.714
_exptl_absorpt_correction_T_max 0.7730
_exptl_absorpt_correction_T_min 0.6128
_exptl_absorpt_correction_type multi-scan
_exptl_absorpt_process_details 'SADABS, BRUKER 2001'
_exptl_crystal_colour 'pale yellow'
_exptl_crystal_density_diffrn 1.134
_exptl_crystal_density_method 'not measured'
_exptl_crystal_description 'cut block'
_exptl_crystal_F_000 1528
_exptl_crystal_size_max 0.20
_exptl_crystal_size_mid 0.20
_exptl_crystal_size_min 0.10
_platon_squeeze_details ' ?'
_refine_diff_density_max 1.731
_refine_diff_density_min -2.796
_refine_diff_density_rms 0.175
_refine_ls_extinction_method none
_refine_ls_goodness_of_fit_ref 1.170
_refine_ls_hydrogen_treatment constr
_refine_ls_matrix_type full
_refine_ls_number_parameters 129
_refine_ls_number_reflns 3513
_refine_ls_number_restraints 0
_refine_ls_restrained_S_all 1.170
_refine_ls_R_factor_all 0.0561
_refine_ls_R_factor_gt 0.0479
_refine_ls_shift/su_max 0.001
_refine_ls_shift/su_mean 0.000
_refine_ls_structure_factor_coef Fsqd
_refine_ls_weighting_details 'calc w=1/[\s^2^(Fo^2^)+(0.0572P)^2^+17.7139P] where P=(Fo^2^+2Fc^2^)/3'
_refine_ls_weighting_scheme calc
_refine_ls_wR_factor_gt 0.1181
_refine_ls_wR_factor_ref 0.1254
_reflns_number_gt 3116
_reflns_number_total 3513
_reflns_threshold_expression >2sigma(I)
_cod_data_source_file ic060692dsup5.cif
_cod_data_source_block hh135s
_cod_original_sg_symbol_H-M P63/m
_cod_database_code 4332695

loop_
_symmetry_equiv_pos_as_xyz
'x, y, z'
'-y, x-y, z'
'-x+y, -x, z'
'-x, -y, z+1/2'
'y, -x+y, z+1/2'
'x-y, x, z+1/2'
'-x, -y, -z'
'y, -x+y, -z'
'x-y, x, -z'
'x, y, -z-1/2'
'-y, x-y, -z-1/2'
'-x+y, -x, -z-1/2'

loop_
_atom_site_label
_atom_site_type_symbol
_atom_site_fract_x
_atom_site_fract_y
_atom_site_fract_z
_atom_site_U_iso_or_equiv
_atom_site_adp_type
_atom_site_occupancy
_atom_site_symmetry_multiplicity
_atom_site_calc_flag
_atom_site_refinement_flags
C1 C 0.5378(4) 0.2252(4) 0.3671(2) 0.0303(10) Uani 1 1 d .
H1A H 0.4797 0.2409 0.3573 0.036 Uiso 1 1 calc R
H1B H 0.5207 0.1559 0.3501 0.036 Uiso 1 1 calc R
C2 C 0.4371(4) 0.1191(4) 0.4434(2) 0.0283(10) Uani 1 1 d .
C3 C 0.4397(4) 0.0858(4) 0.4945(2) 0.0296(10) Uani 1 1 d .
H3 H 0.5056 0.1198 0.5138 0.036 Uiso 1 1 calc R
C4 C 0.3453(4) 0.0024(4) 0.5172(2) 0.0318(11) Uani 1 1 d .
C5 C 0.2507(5) -0.0483(4) 0.4888(2) 0.0402(14) Uani 1 1 d .
H5 H 0.1868 -0.1051 0.5043 0.048 Uiso 1 1 calc R
C6 C 0.2478(4) -0.0174(5) 0.4383(3) 0.0422(14) Uani 1 1 d .
C7 C 0.3409(4) 0.0660(4) 0.4152(2) 0.0356(12) Uani 1 1 d .
H7 H 0.3387 0.0866 0.3801 0.043 Uiso 1 1 calc R
C8 C 0.3510(5) -0.0306(4) 0.5729(3) 0.0422(14) Uani 1 1 d .
H8A H 0.3765 0.0327 0.5959 0.063 Uiso 1 1 calc R
H8B H 0.4014 -0.0585 0.5747 0.063 Uiso 1 1 calc R
H8C H 0.2787 -0.0871 0.5841 0.063 Uiso 1 1 calc R
C9 C 0.1426(6) -0.0716(6) 0.4069(4) 0.075(3) Uani 1 1 d .
H9A H 0.1482 -0.1159 0.3791 0.112 Uiso 1 1 calc R
H9B H 0.1301 -0.0158 0.3914 0.112 Uiso 1 1 calc R
H9C H 0.0819 -0.1180 0.4300 0.112 Uiso 1 1 calc R
C10 C 0.6667 0.3333 0.5816(4) 0.040(2) Uani 1 3 d S
C11 C 0.7553(6) 0.4448(6) 0.6000(3) 0.0545(17) Uani 1 1 d .
H11A H 0.8261 0.4577 0.5878 0.082 Uiso 1 1 calc R
H11B H 0.7551 0.4475 0.6383 0.082 Uiso 1 1 calc R
H11C H 0.7416 0.5008 0.5858 0.082 Uiso 1 1 calc R
N1 N 0.5336(3) 0.2093(3) 0.42370(16) 0.0260(8) Uani 1 1 d .
N2 N 0.6667 0.3333 0.5244(3) 0.0293(15) Uani 1 3 d S
P1 P 0.6667 0.3333 0.33957(9) 0.0287(5) Uani 1 3 d S
Cl1 Cl 0.6406(8) 0.1684(5) 0.2500 0.057(2) Uani 0.33 2 d SP
Rh1 Rh 0.6667 0.3333 0.2500 0.0373(3) Uani 1 6 d S
Ta1 Ta 0.6667 0.3333 0.454552(13) 0.02345(13) Uani 1 3 d S
C12 C 0.787(2) 0.309(2) 0.2500 0.046(6) Uiso 0.33 2 d SP
O1 O 0.869(3) 0.281(3) 0.2500 0.119(12) Uiso 0.33 2 d SP

loop_
_atom_site_aniso_label
_atom_site_aniso_U_11
_atom_site_aniso_U_22
_atom_site_aniso_U_33
_atom_site_aniso_U_23
_atom_site_aniso_U_13
_atom_site_aniso_U_12
C1 0.030(2) 0.027(2) 0.029(2) -0.006(2) -0.003(2) 0.010(2)
C2 0.030(2) 0.025(2) 0.034(3) -0.003(2) 0.004(2) 0.016(2)
C3 0.024(2) 0.023(2) 0.038(3) 0.000(2) 0.002(2) 0.0092(19)
C4 0.037(3) 0.018(2) 0.041(3) 0.004(2) 0.009(2) 0.015(2)
C5 0.037(3) 0.022(2) 0.054(4) 0.006(2) 0.006(3) 0.009(2)
C6 0.025(3) 0.025(3) 0.068(4) -0.006(3) -0.005(3) 0.006(2)
C7 0.030(3) 0.027(3) 0.048(3) -0.003(2) -0.002(2) 0.013(2)
C8 0.045(3) 0.021(2) 0.060(4) 0.009(3) 0.015(3) 0.015(2)
C9 0.040(4) 0.046(4) 0.100(7) 0.009(4) -0.019(4) -0.007(3)
C10 0.053(4) 0.053(4) 0.014(4) 0.000 0.000 0.0266(19)
C11 0.061(4) 0.059(4) 0.040(3) -0.014(3) -0.013(3) 0.028(4)
N1 0.024(2) 0.0214(19) 0.027(2) -0.0004(16) 0.0018(16) 0.0075(16)
N2 0.024(2) 0.024(2) 0.040(4) 0.000 0.000 0.0121(10)
P1 0.0328(7) 0.0328(7) 0.0206(10) 0.000 0.000 0.0164(4)
Cl1 0.122(7) 0.036(3) 0.027(3) 0.000 0.000 0.050(4)
Rh1 0.0436(4) 0.0436(4) 0.0247(5) 0.000 0.000 0.02181(19)
Ta1 0.02304(14) 0.02304(14) 0.02429(19) 0.000 0.000 0.01152(7)

loop_
_atom_type_symbol
_atom_type_description
_atom_type_scat_dispersion_real
_atom_type_scat_dispersion_imag
_atom_type_scat_source
C C 0.0033 0.0016 'International Tables Vol C Tables 4.2.6.8 and 6.1.1.4'
H H 0.0000 0.0000 'International Tables Vol C Tables 4.2.6.8 and 6.1.1.4'
N N 0.0061 0.0033 'International Tables Vol C Tables 4.2.6.8 and 6.1.1.4'
O O 0.0106 0.0060 'International Tables Vol C Tables 4.2.6.8 and 6.1.1.4'
P P 0.1023 0.0942 'International Tables Vol C Tables 4.2.6.8 and 6.1.1.4'
Cl Cl 0.1484 0.1585 'International Tables Vol C Tables 4.2.6.8 and 6.1.1.4'
Rh Rh -1.1178 0.9187 'International Tables Vol C Tables 4.2.6.8 and 6.1.1.4'
Ta Ta -0.7052 6.5227 'International Tables Vol C Tables 4.2.6.8 and 6.1.1.4'

loop_
_geom_angle_atom_site_label_1
_geom_angle_atom_site_label_2
_geom_angle_atom_site_label_3
_geom_angle
_geom_angle_site_symmetry_1
_geom_angle_site_symmetry_3
N1 C1 P1 117.0(3) . .
C7 C2 C3 119.2(5) . .
C7 C2 N1 123.3(5) . .
C3 C2 N1 117.5(4) . .
C2 C3 C4 119.9(5) . .
C5 C4 C3 119.9(5) . .
C5 C4 C8 121.7(5) . .
C3 C4 C8 118.4(5) . .
C6 C5 C4 120.6(5) . .
C5 C6 C7 120.2(5) . .
C5 C6 C9 120.9(6) . .
C7 C6 C9 118.9(6) . .
C2 C7 C6 120.1(6) . .
N2 C10 C11 108.0(4) . 3_665
N2 C10 C11 108.0(4) . .
C11 C10 C11 110.9(4) 3_665 .
N2 C10 C11 108.0(4) . 2_655
C11 C10 C11 110.9(4) 3_665 2_655
C11 C10 C11 110.9(4) . 2_655
C2 N1 C1 116.0(4) . .
C2 N1 Ta1 135.9(3) . .
C1 N1 Ta1 107.9(3) . .
C10 N2 Ta1 180.000(2) . .
C1 P1 C1 106.33(19) 2_655 .
C1 P1 C1 106.33(19) 2_655 3_665
C1 P1 C1 106.33(19) . 3_665
C1 P1 Rh1 112.46(17) 2_655 .
C1 P1 Rh1 112.46(17) . .
C1 P1 Rh1 112.46(17) 3_665 .
C1 P1 Ta1 67.54(17) 2_655 .
C1 P1 Ta1 67.54(17) . .
C1 P1 Ta1 67.54(17) 3_665 .
Rh1 P1 Ta1 180.0 . .
C12 Cl1 C12 106.8(15) . 3_665
C12 Cl1 Rh1 53.6(8) . .
C12 Cl1 Rh1 53.2(8) 3_665 .
C12 Rh1 C12 120.000(3) . 3_665
C12 Rh1 C12 120.000(4) . 2_655
C12 Rh1 C12 120.000(3) 3_665 2_655
C12 Rh1 Cl1 59.5(9) . .
C12 Rh1 Cl1 60.5(9) 3_665 .
C12 Rh1 Cl1 179.5(9) 2_655 .
C12 Rh1 Cl1 60.5(9) . 2_655
C12 Rh1 Cl1 179.5(9) 3_665 2_655
C12 Rh1 Cl1 59.5(9) 2_655 2_655
Cl1 Rh1 Cl1 120.000(1) . 2_655
C12 Rh1 Cl1 179.5(9) . 3_665
C12 Rh1 Cl1 59.5(9) 3_665 3_665
C12 Rh1 Cl1 60.5(9) 2_655 3_665
Cl1 Rh1 Cl1 120.000(3) . 3_665
Cl1 Rh1 Cl1 120.000(1) 2_655 3_665
C12 Rh1 P1 90.000(1) . .
C12 Rh1 P1 90.000(2) 3_665 .
C12 Rh1 P1 90.000(1) 2_655 .
Cl1 Rh1 P1 90.0 . .
Cl1 Rh1 P1 90.0 2_655 .
Cl1 Rh1 P1 90.0 3_665 .
C12 Rh1 P1 90.000(1) . 10_556
C12 Rh1 P1 90.000(2) 3_665 10_556
C12 Rh1 P1 90.000(1) 2_655 10_556
Cl1 Rh1 P1 90.0 . 10_556
Cl1 Rh1 P1 90.0 2_655 10_556
Cl1 Rh1 P1 90.0 3_665 10_556
P1 Rh1 P1 180.0 . 10_556
N2 Ta1 N1 113.32(12) . 2_655
N2 Ta1 N1 113.32(12) . .
N1 Ta1 N1 105.37(13) 2_655 .
N2 Ta1 N1 113.32(12) . 3_665
N1 Ta1 N1 105.37(13) 2_655 3_665
N1 Ta1 N1 105.37(13) . 3_665
N2 Ta1 P1 180.000(1) . .
N1 Ta1 P1 66.68(12) 2_655 .
N1 Ta1 P1 66.68(12) . .
N1 Ta1 P1 66.68(12) 3_665 .
O1 C12 Rh1 175(3) . .
O1 C12 Cl1 108(2) . .
Rh1 C12 Cl1 66.9(9) . .
O1 C12 Cl1 119(2) . 2_655
Rh1 C12 Cl1 66.3(9) . 2_655
Cl1 C12 Cl1 133.2(15) . 2_655

loop_
_geom_bond_atom_site_label_1
_geom_bond_atom_site_label_2
_geom_bond_distance
_geom_bond_site_symmetry_2
C1 N1 1.463(7) .
C1 P1 1.844(5) .
C2 C7 1.390(8) .
C2 C3 1.397(7) .
C2 N1 1.422(6) .
C3 C4 1.398(7) .
C4 C5 1.373(8) .
C4 C8 1.517(8) .
C5 C6 1.373(9) .
C6 C7 1.392(8) .
C6 C9 1.524(9) .
C10 N2 1.464(12) .
C10 C11 1.525(8) 3_665
C10 C11 1.525(8) .
C10 C11 1.525(8) 2_655
N1 Ta1 1.995(4) .
N2 Ta1 1.787(9) .
P1 C1 1.844(5) 2_655
P1 C1 1.844(5) 3_665
P1 Rh1 2.292(2) .
P1 Ta1 2.943(2) .
Cl1 C12 2.05(3) .
Cl1 C12 2.08(3) 3_665
Cl1 Rh1 2.184(6) .
Rh1 C12 1.91(3) .
Rh1 C12 1.91(3) 3_665
Rh1 C12 1.91(3) 2_655
Rh1 Cl1 2.184(6) 2_655
Rh1 Cl1 2.184(6) 3_665
Rh1 P1 2.292(2) 10_556
Ta1 N1 1.995(4) 2_655
Ta1 N1 1.995(4) 3_665
C12 O1 1.40(5) .
C12 Cl1 2.08(3) 2_655

loop_
_platon_squeeze_void_nr
_platon_squeeze_void_average_x
_platon_squeeze_void_average_y
_platon_squeeze_void_average_z
_platon_squeeze_void_volume
_platon_squeeze_void_count_electrons
1 0.000 0.000 0.000 42.7 18.2
2 -0.017 -0.012 0.250 733.6 311.9
3 0.000 0.000 0.500 42.6 17.2
4 -0.016 -0.014 0.750 733.5 309.6
